data_1568685
loop_
_publ_author_name
'Lichstrahl, Michael S.'
'Kahlert, Lukas'
'Li, Rongfeng'
'Zandi, Trevor A.'
'Yang, Jerry'
'Townsend, Craig A.'

_publ_section_title
;
 Synthesis of functionalized 2,3-diaminopropionates and their potential
 for directed monobactam biosynthesis.
;
_journal_issue 14
_journal_name_full 'Chemical science'
_journal_page_first 3923
_journal_page_last 3931
_journal_paper_doi 10.1039/d2sc06893a
_journal_volume 14
_journal_year 2023
_chemical_absolute_configuration ad
_chemical_formula_moiety 'C9 H14 N4 O4'
_chemical_formula_sum 'C9 H14 N4 O4'
_chemical_formula_weight 242.24
_chemical_name_common '2S-azido 3S-Boc-amino butyrolactone'
_chemical_name_systematic 'tert-butyl (4-azido-5-oxotetrahydrofuran-3-yl)carbamate'
_space_group_crystal_system orthorhombic
_space_group_IT_number 19
_space_group_name_Hall 'P 2ac 2ab'
_space_group_name_H-M_alt 'P 21 21 21'
_atom_sites_solution_hydrogens mixed
_atom_sites_solution_primary direct
_atom_sites_solution_secondary difmap
_audit_creation_method SHELXL-2018/3
_audit_update_record
;
2022-09-14 deposited with the CCDC.	2023-03-22 downloaded from the CCDC.
;
_cell_angle_alpha 90
_cell_angle_beta 90
_cell_angle_gamma 90
_cell_formula_units_Z 4
_cell_length_a 5.17882(11)
_cell_length_b 9.5846(2)
_cell_length_c 23.5161(6)
_cell_measurement_reflns_used 3373
_cell_measurement_temperature 173(2)
_cell_measurement_theta_max 72.01
_cell_measurement_theta_min 5.90
_cell_volume 1167.27(5)
_computing_cell_refinement 'CrysAlisPro 1.171.39.29c (Rigaku OD, 2017)'
_computing_data_collection 'CrysAlisPro 1.171.39.29c (Rigaku OD, 2017)'
_computing_data_reduction 'CrysAlisPro 1.171.39.29c (Rigaku OD, 2017)'
_computing_molecular_graphics 'SHELXTL v6.10 (Sheldrick, 2008)'
_computing_publication_material 'SHELXTL v6.10 (Sheldrick, 2008)'
_computing_structure_refinement 'SHELXL-2018/3 (Sheldrick, 2018)'
_computing_structure_solution 'SHELXS-2018/3 (Sheldrick, 2018)'
_diffrn_ambient_temperature 173(2)
_diffrn_measured_fraction_theta_full 1.000
_diffrn_measured_fraction_theta_max 1.000
_diffrn_measurement_device_type 'SuperNova, Dual, Cu at zero, Atlas'
_diffrn_measurement_method '\w scans'
_diffrn_radiation_monochromator mirror
_diffrn_radiation_source 'SuperNova (Cu) X-ray Source'
_diffrn_radiation_type CuK\a
_diffrn_radiation_wavelength 1.54178
_diffrn_reflns_av_R_equivalents 0.0282
_diffrn_reflns_av_unetI/netI 0.0187
_diffrn_reflns_Laue_measured_fraction_full 1.000
_diffrn_reflns_Laue_measured_fraction_max 1.000
_diffrn_reflns_limit_h_max 6
_diffrn_reflns_limit_h_min -6
_diffrn_reflns_limit_k_max 11
_diffrn_reflns_limit_k_min -11
_diffrn_reflns_limit_l_max 28
_diffrn_reflns_limit_l_min -28
_diffrn_reflns_number 9129
_diffrn_reflns_point_group_measured_fraction_full 1.000
_diffrn_reflns_point_group_measured_fraction_max 1.000
_diffrn_reflns_theta_full 67.679
_diffrn_reflns_theta_max 71.781
_diffrn_reflns_theta_min 3.759
_exptl_absorpt_coefficient_mu 0.934
_exptl_absorpt_correction_T_max 0.953
_exptl_absorpt_correction_T_min 0.675
_exptl_absorpt_correction_type analytical
_exptl_absorpt_process_details
;
CrysAlisPro 1.171.41.93a (Rigaku Oxford Diffraction, 2020)
Analytical numeric absorption correction using a multifaceted crystal
model based on expressions derived by R.C. Clark & J.S. Reid.
(Clark, R. C. & Reid, J. S. (1995). Acta Cryst. A51, 887-897)
Empirical absorption correction using spherical harmonics,
implemented in SCALE3 ABSPACK scaling algorithm.
;
_exptl_crystal_colour colorless
_exptl_crystal_density_diffrn 1.378
_exptl_crystal_description needle
_exptl_crystal_F_000 512
_exptl_crystal_size_max 0.664
_exptl_crystal_size_mid 0.069
_exptl_crystal_size_min 0.058
_refine_diff_density_max 0.125
_refine_diff_density_min -0.178
_refine_diff_density_rms 0.034
_refine_ls_abs_structure_details
;
 Flack x determined using 888 quotients [(I+)-(I-)]/[(I+)+(I-)]
 (Parsons, Flack and Wagner, Acta Cryst. B69 (2013) 249-259).
;
_refine_ls_abs_structure_Flack 0.03(7)
_refine_ls_extinction_method none
_refine_ls_goodness_of_fit_ref 1.041
_refine_ls_hydrogen_treatment mixed
_refine_ls_matrix_type full
_refine_ls_number_parameters 192
_refine_ls_number_reflns 2299
_refine_ls_number_restraints 102
_refine_ls_restrained_S_all 1.054
_refine_ls_R_factor_all 0.0296
_refine_ls_R_factor_gt 0.0288
_refine_ls_shift/su_max 0.001
_refine_ls_shift/su_mean 0.000
_refine_ls_structure_factor_coef Fsqd
_refine_ls_weighting_details 'w=1/[\s^2^(Fo^2^)+(0.0520P)^2^+0.0595P] where P=(Fo^2^+2Fc^2^)/3'
_refine_ls_weighting_scheme calc
_refine_ls_wR_factor_gt 0.0770
_refine_ls_wR_factor_ref 0.0782
_reflns_Friedel_coverage 0.672
_reflns_Friedel_fraction_full 1.000
_reflns_Friedel_fraction_max 1.000
_reflns_number_gt 2240
_reflns_number_total 2299
_reflns_threshold_expression 'I > 2\s(I)'
_cod_data_source_file d2sc06893a2.cif
_cod_data_source_block 11
_cod_depositor_comments 'Adding full bibliography for 1568685.cif.'
_cod_database_code 1568685
_shelx_shelxl_version_number 2018/3
_shelx_space_group_comment
;
The symmetry employed for this shelxl refinement is uniquely defined
by the following loop, which should always be used as a source of
symmetry information in preference to the above space-group names.
They are only intended as comments.
;
_oxdiff_exptl_absorpt_empirical_full_min 0.264
_oxdiff_exptl_absorpt_empirical_full_max 1.951
_oxdiff_exptl_absorpt_empirical_details
;
Empirical correction (ABSPACK) includes:
- Absorption correction using spherical harmonics
- Frame scaling
- Detector area scaling
- B-factor correction
;

loop_
_space_group_symop_operation_xyz
'x, y, z'
'-x+1/2, -y, z+1/2'
'-x, y+1/2, -z+1/2'
'x+1/2, -y+1/2, -z'

loop_
_atom_site_label
_atom_site_type_symbol
_atom_site_fract_x
_atom_site_fract_y
_atom_site_fract_z
_atom_site_U_iso_or_equiv
_atom_site_adp_type
_atom_site_occupancy
_atom_site_site_symmetry_order
_atom_site_calc_flag
_atom_site_refinement_flags_posn
_atom_site_refinement_flags_adp
_atom_site_refinement_flags_occupancy
_atom_site_disorder_assembly
_atom_site_disorder_group
C1 C 0.1112(3) 0.59516(18) 0.51304(7) 0.0404(4) Uani 1 1 d . . . . .
C2 C 0.0984(3) 0.76803(16) 0.58081(7) 0.0369(3) Uani 1 1 d . . . . .
H2A H -0.048691 0.768750 0.607694 0.044 Uiso 1 1 calc R U . . .
H2B H 0.170342 0.863542 0.578399 0.044 Uiso 1 1 calc R U . . .
C3 C 0.3070(3) 0.66449(15) 0.60079(6) 0.0334(3) Uani 1 1 d . . . . .
H3 H 0.481087 0.703804 0.591765 0.040 Uiso 1 1 calc R U . . .
C4 C 0.2598(3) 0.53683(16) 0.56347(7) 0.0383(3) Uani 1 1 d . . . . .
H4 H 0.150050 0.467925 0.584353 0.046 Uiso 1 1 calc R U . . .
C5 C 0.4974(3) 0.64374(15) 0.69591(6) 0.0325(3) Uani 1 1 d . . . . .
C6 C 0.6107(3) 0.6393(2) 0.79753(7) 0.0438(4) Uani 0.515(17) 1 d D U P A 1
C7 C 0.794(2) 0.7689(9) 0.7916(6) 0.0441(18) Uani 0.515(17) 1 d D U P A 1
H7A H 0.924184 0.750249 0.762272 0.066 Uiso 0.515(17) 1 calc R U P A 1
H7B H 0.880829 0.786219 0.828037 0.066 Uiso 0.515(17) 1 calc R U P A 1
H7C H 0.692945 0.851111 0.780925 0.066 Uiso 0.515(17) 1 calc R U P A 1
C8 C 0.4387(10) 0.6756(13) 0.8497(2) 0.0612(19) Uani 0.515(17) 1 d D U P A 1
H8A H 0.363425 0.768531 0.844607 0.092 Uiso 0.515(17) 1 calc R U P A 1
H8B H 0.544210 0.674516 0.884328 0.092 Uiso 0.515(17) 1 calc R U P A 1
H8C H 0.300069 0.606464 0.853166 0.092 Uiso 0.515(17) 1 calc R U P A 1
C9 C 0.748(3) 0.5080(11) 0.8008(6) 0.059(3) Uani 0.515(17) 1 d D U P A 1
H9A H 0.625640 0.432525 0.808621 0.088 Uiso 0.515(17) 1 calc R U P A 1
H9B H 0.876186 0.512596 0.831462 0.088 Uiso 0.515(17) 1 calc R U P A 1
H9C H 0.835823 0.490170 0.764614 0.088 Uiso 0.515(17) 1 calc R U P A 1
C6' C 0.6107(3) 0.6393(2) 0.79753(7) 0.0438(4) Uani 0.485(17) 1 d D U P A 2
C7' C 0.734(3) 0.7730(12) 0.8017(7) 0.057(3) Uani 0.485(17) 1 d D U P A 2
H7'1 H 0.832719 0.791078 0.766858 0.086 Uiso 0.485(17) 1 calc R U P A 2
H7'2 H 0.851228 0.773517 0.834410 0.086 Uiso 0.485(17) 1 calc R U P A 2
H7'3 H 0.602949 0.845688 0.806548 0.086 Uiso 0.485(17) 1 calc R U P A 2
C8' C 0.4422(11) 0.5945(14) 0.8479(2) 0.059(2) Uani 0.485(17) 1 d D U P A 2
H8'1 H 0.298255 0.659983 0.852224 0.089 Uiso 0.485(17) 1 calc R U P A 2
H8'2 H 0.546239 0.594184 0.882711 0.089 Uiso 0.485(17) 1 calc R U P A 2
H8'3 H 0.374391 0.500532 0.840974 0.089 Uiso 0.485(17) 1 calc R U P A 2
C9' C 0.803(2) 0.5133(11) 0.7880(5) 0.0431(17) Uani 0.485(17) 1 d D U P A 2
H9'1 H 0.705060 0.429140 0.778476 0.065 Uiso 0.485(17) 1 calc R U P A 2
H9'2 H 0.902552 0.497111 0.822884 0.065 Uiso 0.485(17) 1 calc R U P A 2
H9'3 H 0.921682 0.535686 0.756806 0.065 Uiso 0.485(17) 1 calc R U P A 2
N1 N 0.5323(4) 0.3164(2) 0.46978(9) 0.0690(5) Uani 1 1 d . . . . .
N2 N 0.5011(3) 0.39072(15) 0.50624(7) 0.0496(4) Uani 1 1 d . . . . .
N3 N 0.5069(3) 0.47149(17) 0.54743(7) 0.0522(4) Uani 1 1 d . . . . .
N4 N 0.2886(3) 0.64216(15) 0.66127(5) 0.0350(3) Uani 1 1 d . . . . .
H4N H 0.147(4) 0.639(2) 0.6756(8) 0.036(5) Uiso 1 1 d . . . . .
O1 O 0.0767(3) 0.53997(15) 0.46794(6) 0.0560(4) Uani 1 1 d . . . . .
O2 O 0.0153(2) 0.72093(12) 0.52537(5) 0.0407(3) Uani 1 1 d . . . . .
O3 O 0.7188(2) 0.64971(16) 0.67951(5) 0.0485(3) Uani 1 1 d . . . . .
O4 O 0.4211(2) 0.63792(15) 0.75022(4) 0.0431(3) Uani 1 1 d . . . . .

loop_
_atom_site_aniso_label
_atom_site_aniso_U_11
_atom_site_aniso_U_22
_atom_site_aniso_U_33
_atom_site_aniso_U_23
_atom_site_aniso_U_13
_atom_site_aniso_U_12
C1 0.0374(7) 0.0473(8) 0.0364(8) 0.0015(7) -0.0048(7) 0.0004(7)
C2 0.0377(7) 0.0416(7) 0.0313(7) 0.0033(6) -0.0005(6) 0.0030(6)
C3 0.0309(7) 0.0391(7) 0.0301(7) 0.0042(6) 0.0005(5) -0.0007(6)
C4 0.0396(8) 0.0398(7) 0.0356(8) 0.0033(6) -0.0048(6) 0.0009(7)
C5 0.0325(6) 0.0349(6) 0.0300(7) 0.0035(6) 0.0001(6) -0.0014(6)
C6 0.0363(7) 0.0623(10) 0.0327(8) 0.0072(7) -0.0069(6) -0.0019(8)
C7 0.050(3) 0.028(2) 0.054(5) -0.008(2) -0.013(3) 0.003(2)
C8 0.047(2) 0.104(5) 0.0327(19) -0.002(3) -0.0038(16) -0.008(3)
C9 0.079(6) 0.039(3) 0.058(6) 0.016(3) -0.025(4) -0.013(3)
C6' 0.0363(7) 0.0623(10) 0.0327(8) 0.0072(7) -0.0069(6) -0.0019(8)
C7' 0.072(7) 0.051(3) 0.049(5) -0.007(3) -0.019(5) 0.009(3)
C8' 0.046(2) 0.102(5) 0.028(2) 0.014(3) -0.0019(17) 0.003(3)
C9' 0.048(3) 0.036(3) 0.046(4) 0.017(2) -0.013(3) -0.004(2)
N1 0.0646(12) 0.0699(11) 0.0726(12) -0.0244(10) 0.0023(10) 0.0087(9)
N2 0.0512(8) 0.0453(7) 0.0525(9) -0.0037(7) -0.0002(7) 0.0056(7)
N3 0.0505(8) 0.0546(8) 0.0514(9) -0.0111(7) -0.0098(7) 0.0152(8)
N4 0.0283(6) 0.0480(7) 0.0287(6) 0.0052(5) 0.0004(5) -0.0026(5)
O1 0.0618(8) 0.0634(8) 0.0429(7) -0.0093(6) -0.0160(6) 0.0064(7)
O2 0.0398(5) 0.0474(6) 0.0350(6) 0.0039(4) -0.0046(5) 0.0061(5)
O3 0.0299(5) 0.0789(9) 0.0367(6) 0.0083(6) 0.0001(4) -0.0017(6)
O4 0.0323(5) 0.0701(8) 0.0268(5) 0.0066(5) -0.0019(4) -0.0025(5)

loop_
_atom_type_symbol
_atom_type_description
_atom_type_scat_dispersion_real
_atom_type_scat_dispersion_imag
_atom_type_scat_source
C C 0.0181 0.0091 'International Tables Vol C Tables 4.2.6.8 and 6.1.1.4'
H H 0.0000 0.0000 'International Tables Vol C Tables 4.2.6.8 and 6.1.1.4'
N N 0.0311 0.0180 'International Tables Vol C Tables 4.2.6.8 and 6.1.1.4'
O O 0.0492 0.0322 'International Tables Vol C Tables 4.2.6.8 and 6.1.1.4'

loop_
_geom_angle_atom_site_label_1
_geom_angle_atom_site_label_2
_geom_angle_atom_site_label_3
_geom_angle
_geom_angle_site_symmetry_1
_geom_angle_site_symmetry_3
_geom_angle_publ_flag
O1 C1 O2 122.35(17) . . ?
O1 C1 C4 127.12(17) . . ?
O2 C1 C4 110.52(14) . . ?
O2 C2 C3 106.42(12) . . ?
O2 C2 H2A 110.4 . . ?
C3 C2 H2A 110.4 . . ?
O2 C2 H2B 110.4 . . ?
C3 C2 H2B 110.4 . . ?
H2A C2 H2B 108.6 . . ?
N4 C3 C4 115.97(13) . . ?
N4 C3 C2 110.51(12) . . ?
C4 C3 C2 103.23(12) . . ?
N4 C3 H3 109.0 . . ?
C4 C3 H3 109.0 . . ?
C2 C3 H3 109.0 . . ?
N3 C4 C1 113.33(14) . . ?
N3 C4 C3 110.42(13) . . ?
C1 C4 C3 103.59(13) . . ?
N3 C4 H4 109.8 . . ?
C1 C4 H4 109.8 . . ?
C3 C4 H4 109.8 . . ?
O3 C5 O4 125.83(13) . . ?
O3 C5 N4 124.41(14) . . ?
O4 C5 N4 109.76(13) . . ?
C9 C6 O4 110.9(6) . . ?
C9 C6 C8 115.7(5) . . ?
O4 C6 C8 102.4(2) . . ?
C9 C6 C7 113.2(7) . . ?
O4 C6 C7 110.0(5) . . ?
C8 C6 C7 103.9(5) . . ?
C6 C7 H7A 109.5 . . ?
C6 C7 H7B 109.5 . . ?
H7A C7 H7B 109.5 . . ?
C6 C7 H7C 109.5 . . ?
H7A C7 H7C 109.5 . . ?
H7B C7 H7C 109.5 . . ?
C6 C8 H8A 109.5 . . ?
C6 C8 H8B 109.5 . . ?
H8A C8 H8B 109.5 . . ?
C6 C8 H8C 109.5 . . ?
H8A C8 H8C 109.5 . . ?
H8B C8 H8C 109.5 . . ?
C6 C9 H9A 109.5 . . ?
C6 C9 H9B 109.5 . . ?
H9A C9 H9B 109.5 . . ?
C6 C9 H9C 109.5 . . ?
H9A C9 H9C 109.5 . . ?
H9B C9 H9C 109.5 . . ?
C7' C6' O4 110.7(7) . . ?
C7' C6' C8' 116.9(6) . . ?
O4 C6' C8' 101.6(3) . . ?
C7' C6' C9' 114.2(7) . . ?
O4 C6' C9' 107.7(5) . . ?
C8' C6' C9' 104.7(5) . . ?
C6' C7' H7'1 109.5 . . ?
C6' C7' H7'2 109.5 . . ?
H7'1 C7' H7'2 109.5 . . ?
C6' C7' H7'3 109.5 . . ?
H7'1 C7' H7'3 109.5 . . ?
H7'2 C7' H7'3 109.5 . . ?
C6' C8' H8'1 109.5 . . ?
C6' C8' H8'2 109.5 . . ?
H8'1 C8' H8'2 109.5 . . ?
C6' C8' H8'3 109.5 . . ?
H8'1 C8' H8'3 109.5 . . ?
H8'2 C8' H8'3 109.5 . . ?
C6' C9' H9'1 109.5 . . ?
C6' C9' H9'2 109.5 . . ?
H9'1 C9' H9'2 109.5 . . ?
C6' C9' H9'3 109.5 . . ?
H9'1 C9' H9'3 109.5 . . ?
H9'2 C9' H9'3 109.5 . . ?
N1 N2 N3 170.3(2) . . ?
N2 N3 C4 116.37(16) . . ?
C5 N4 C3 122.64(13) . . ?
C5 N4 H4N 118.3(14) . . ?
C3 N4 H4N 118.5(14) . . ?
C1 O2 C2 111.55(13) . . ?
C5 O4 C6' 121.34(12) . . ?
C5 O4 C6 121.34(12) . . ?

loop_
_geom_bond_atom_site_label_1
_geom_bond_atom_site_label_2
_geom_bond_distance
_geom_bond_site_symmetry_2
_geom_bond_publ_flag
C1 O1 1.198(2) . ?
C1 O2 1.335(2) . ?
C1 C4 1.520(2) . ?
C2 O2 1.4450(19) . ?
C2 C3 1.540(2) . ?
C2 H2A 0.9900 . ?
C2 H2B 0.9900 . ?
C3 N4 1.4415(19) . ?
C3 C4 1.525(2) . ?
C3 H3 1.0000 . ?
C4 N3 1.474(2) . ?
C4 H4 1.0000 . ?
C5 O3 1.211(2) . ?
C5 O4 1.3380(18) . ?
C5 N4 1.354(2) . ?
C6 C9 1.448(10) . ?
C6 O4 1.4837(18) . ?
C6 C8 1.556(6) . ?
C6 C7 1.571(9) . ?
C7 H7A 0.9800 . ?
C7 H7B 0.9800 . ?
C7 H7C 0.9800 . ?
C8 H8A 0.9800 . ?
C8 H8B 0.9800 . ?
C8 H8C 0.9800 . ?
C9 H9A 0.9800 . ?
C9 H9B 0.9800 . ?
C9 H9C 0.9800 . ?
C6' C7' 1.435(12) . ?
C6' O4 1.4837(18) . ?
C6' C8' 1.533(6) . ?
C6' C9' 1.583(9) . ?
C7' H7'1 0.9800 . ?
C7' H7'2 0.9800 . ?
C7' H7'3 0.9800 . ?
C8' H8'1 0.9800 . ?
C8' H8'2 0.9800 . ?
C8' H8'3 0.9800 . ?
C9' H9'1 0.9800 . ?
C9' H9'2 0.9800 . ?
C9' H9'3 0.9800 . ?
N1 N2 1.126(2) . ?
N2 N3 1.240(2) . ?
N4 H4N 0.81(2) . ?

loop_
_geom_hbond_atom_site_label_D
_geom_hbond_atom_site_label_H
_geom_hbond_atom_site_label_A
_geom_hbond_distance_DH
_geom_hbond_distance_HA
_geom_hbond_distance_DA
_geom_hbond_angle_DHA
_geom_hbond_site_symmetry_A
_geom_hbond_publ_flag
N4 H4N O3 0.81(2) 2.22(2) 2.9828(17) 157.2(18) 1_455 yes

loop_
_geom_torsion_atom_site_label_1
_geom_torsion_atom_site_label_2
_geom_torsion_atom_site_label_3
_geom_torsion_atom_site_label_4
_geom_torsion
_geom_torsion_site_symmetry_1
_geom_torsion_site_symmetry_2
_geom_torsion_site_symmetry_3
_geom_torsion_site_symmetry_4
_geom_torsion_publ_flag
O2 C2 C3 N4 -143.81(13) . . . . ?
O2 C2 C3 C4 -19.18(15) . . . . ?
O1 C1 C4 N3 44.4(3) . . . . ?
O2 C1 C4 N3 -136.42(15) . . . . ?
O1 C1 C4 C3 164.04(18) . . . . ?
O2 C1 C4 C3 -16.75(17) . . . . ?
N4 C3 C4 N3 -96.41(16) . . . . ?
C2 C3 C4 N3 142.60(14) . . . . ?
N4 C3 C4 C1 141.94(14) . . . . ?
C2 C3 C4 C1 20.96(15) . . . . ?
C1 C4 N3 N2 -46.4(2) . . . . ?
C3 C4 N3 N2 -162.05(15) . . . . ?
O3 C5 N4 C3 -7.7(2) . . . . ?
O4 C5 N4 C3 172.20(14) . . . . ?
C4 C3 N4 C5 109.04(17) . . . . ?
C2 C3 N4 C5 -133.96(15) . . . . ?
O1 C1 O2 C2 -176.16(17) . . . . ?
C4 C1 O2 C2 4.58(18) . . . . ?
C3 C2 O2 C1 9.58(17) . . . . ?
O3 C5 O4 C6' 0.5(3) . . . . ?
N4 C5 O4 C6' -179.47(14) . . . . ?
O3 C5 O4 C6 0.5(3) . . . . ?
N4 C5 O4 C6 -179.47(14) . . . . ?
C7' C6' O4 C5 68.9(6) . . . . ?
C8' C6' O4 C5 -166.4(5) . . . . ?
C9' C6' O4 C5 -56.6(4) . . . . ?
C9 C6 O4 C5 -72.2(6) . . . . ?
C8 C6 O4 C5 163.8(5) . . . . ?
C7 C6 O4 C5 53.8(5) . . . . ?
